data_7217860
loop_
_publ_author_name
'G\"orbitz, C. H.'
'Leirv\%ag, A. B.'
'Jacobsen, \/O.'

_publ_section_title
;
 Hydrogen bond architecture in crystal structures of N-alkylated
 hydrophobic amino acids
;
_journal_issue 41
_journal_name_full CrystEngComm
_journal_page_first 9631
_journal_paper_doi 10.1039/C4CE01412J
_journal_volume 16
_journal_year 2014
_chemical_absolute_configuration syn
_chemical_formula_moiety 'C12 H17 N O2'
_chemical_formula_sum 'C12 H17 N O2'
_chemical_formula_weight 207.26
_chemical_name_common N-benzyl-L-valine
_chemical_name_systematic
;
 N-benzyl-S-2-amino-4-methylpropanoic acid
;
_space_group_crystal_system orthorhombic
_space_group_IT_number 19
_space_group_name_Hall 'P 2ac 2ab'
_space_group_name_H-M_alt 'P 21 21 21'
_symmetry_space_group_name_Hall 'P 2ac 2ab'
_symmetry_space_group_name_H-M 'P 21 21 21'
_atom_sites_solution_hydrogens geom
_atom_sites_solution_primary direct
_atom_sites_solution_secondary difmap
_audit_creation_method SHELXL-2013
_audit_update_record
;
2014-01-27 # Formatted by publCIF
;
_cell_angle_alpha 90
_cell_angle_beta 90
_cell_angle_gamma 90
_cell_formula_units_Z 4
_cell_length_a 5.766(3)
_cell_length_b 12.082(5)
_cell_length_c 16.559(7)
_cell_measurement_reflns_used 1385
_cell_measurement_temperature 100(2)
_cell_measurement_theta_max 39.82
_cell_measurement_theta_min 4.53
_cell_volume 1153.6(9)
_computing_cell_refinement 'APEX2 (Bruker, 2013)'
_computing_data_collection 'APEX2 (Bruker, 2013)'
_computing_data_reduction 'APEX2 (Bruker, 2013)'
_computing_molecular_graphics 'MERCURY (Macrae et al., 2008)'
_computing_publication_material 'SHELXL-2013 (Sheldrick, 2013)'
_computing_structure_refinement 'SHELXL-2013 (Sheldrick, 2013)'
_computing_structure_solution 'APEX2 (Bruker, 2013)'
_diffrn_ambient_temperature 100(2)
_diffrn_detector_area_resol_mean 8.3
_diffrn_measured_fraction_theta_full 0.998
_diffrn_measured_fraction_theta_max 0.998
_diffrn_measurement_device_type 'Bruker D8 Advance single crystal CCD'
_diffrn_measurement_method 'Sets of exposures each taken over 0.5\% \w rotation'
_diffrn_radiation_monochromator graphite
_diffrn_radiation_source 'fine-focus sealed tube'
_diffrn_radiation_type CuK\a
_diffrn_radiation_wavelength 1.54178
_diffrn_reflns_av_R_equivalents 0.0993
_diffrn_reflns_av_unetI/netI 0.0980
_diffrn_reflns_limit_h_max 4
_diffrn_reflns_limit_h_min -4
_diffrn_reflns_limit_k_max 10
_diffrn_reflns_limit_k_min -10
_diffrn_reflns_limit_l_max 13
_diffrn_reflns_limit_l_min -13
_diffrn_reflns_number 2252
_diffrn_reflns_theta_full 39.818
_diffrn_reflns_theta_max 39.818
_diffrn_reflns_theta_min 4.530
_diffrn_standards_number 0
_exptl_absorpt_coefficient_mu 0.649
_exptl_absorpt_correction_T_max 0.999
_exptl_absorpt_correction_T_min 0.597
_exptl_absorpt_correction_type multi-scan
_exptl_absorpt_process_details 'SADABS (Bruker, 2013)'
_exptl_crystal_colour colourless
_exptl_crystal_density_diffrn 1.193
_exptl_crystal_density_method 'not measured'
_exptl_crystal_description 'flat needle'
_exptl_crystal_F_000 448
_exptl_crystal_size_max 0.320
_exptl_crystal_size_mid 0.030
_exptl_crystal_size_min 0.008
_refine_diff_density_max 0.177
_refine_diff_density_min -0.160
_refine_diff_density_rms 0.046
_refine_ls_extinction_method none
_refine_ls_goodness_of_fit_ref 1.081
_refine_ls_hydrogen_treatment constr
_refine_ls_matrix_type full
_refine_ls_number_parameters 136
_refine_ls_number_reflns 689
_refine_ls_number_restraints 214
_refine_ls_restrained_S_all 0.952
_refine_ls_R_factor_all 0.1087
_refine_ls_R_factor_gt 0.0663
_refine_ls_shift/su_max 0.000
_refine_ls_shift/su_mean 0.000
_refine_ls_structure_factor_coef Fsqd
_refine_ls_weighting_details 'w=1/[\s^2^(Fo^2^)+(0.0303P)^2^+2.4575P] where P=(Fo^2^+2Fc^2^)/3'
_refine_ls_weighting_scheme calc
_refine_ls_wR_factor_gt 0.1081
_refine_ls_wR_factor_ref 0.1229
_reflns_number_gt 495
_reflns_number_total 689
_reflns_threshold_expression 'I > 2\s(I)'
_cod_data_source_file c4ce01412j2.cif
_cod_data_source_block nbzv
_cod_depositor_comments 'Adding full bibliography for 7217856--7217860.cif.'
_cod_original_cell_volume 1153.7(9)
_cod_database_code 7217860

loop_
_space_group_symop_operation_xyz
'x, y, z'
'-x+1/2, -y, z+1/2'
'-x, y+1/2, -z+1/2'
'x+1/2, -y+1/2, -z'

loop_
_atom_site_label
_atom_site_type_symbol
_atom_site_fract_x
_atom_site_fract_y
_atom_site_fract_z
_atom_site_U_iso_or_equiv
_atom_site_adp_type
_atom_site_occupancy
_atom_site_site_symmetry_order
_atom_site_calc_flag
_atom_site_refinement_flags_posn
_atom_site_refinement_flags_adp
O1 O 0.6903(16) 0.6690(7) 0.5044(5) 0.032(3) Uani 1 1 d . U
N1 N 0.2420(17) 0.6031(8) 0.4859(6) 0.025(3) Uani 1 1 d . U
H1A H 0.0885 0.5806 0.4647 0.031 Uiso 1 1 calc R U
H1B H 0.2536 0.6845 0.4805 0.031 Uiso 1 1 calc R U
C1 C 0.676(3) 0.5842(13) 0.4590(9) 0.027(4) Uani 1 1 d . U
O2 O 0.8372(18) 0.5260(7) 0.4326(5) 0.034(3) Uani 1 1 d . U
C2 C 0.427(2) 0.5508(11) 0.4342(8) 0.024(4) Uani 1 1 d . U
H2 H 0.4145 0.4689 0.4415 0.028 Uiso 1 1 calc R U
C3 C 0.373(3) 0.5759(10) 0.3439(7) 0.030(4) Uani 1 1 d . U
H3 H 0.2023 0.5641 0.3361 0.037 Uiso 1 1 calc R U
C4 C 0.498(2) 0.4947(10) 0.2875(7) 0.039(4) Uani 1 1 d . U
H4A H 0.4573 0.4186 0.3023 0.058 Uiso 1 1 calc R U
H4B H 0.6664 0.5048 0.2928 0.058 Uiso 1 1 calc R U
H4C H 0.4520 0.5089 0.2316 0.058 Uiso 1 1 calc R U
C5 C 0.424(2) 0.6958(9) 0.3204(7) 0.036(5) Uani 1 1 d . U
H5A H 0.5910 0.7097 0.3251 0.054 Uiso 1 1 calc R U
H5B H 0.3399 0.7459 0.3566 0.054 Uiso 1 1 calc R U
H5C H 0.3744 0.7087 0.2646 0.054 Uiso 1 1 calc R U
C8 C 0.169(3) 0.3685(10) 0.5658(7) 0.026(4) Uani 1 1 d . U
H8 H 0.0281 0.3853 0.5385 0.032 Uiso 1 1 calc R U
C7 C 0.312(3) 0.4547(11) 0.5900(7) 0.024(4) Uani 1 1 d . U
C6 C 0.253(2) 0.5738(9) 0.5742(7) 0.027(4) Uani 1 1 d . U
H6A H 0.3712 0.6212 0.6006 0.032 Uiso 1 1 calc R U
H6B H 0.1016 0.5906 0.5994 0.032 Uiso 1 1 calc R U
C11 C 0.572(3) 0.3195(11) 0.6476(7) 0.035(4) Uani 1 1 d . U
H11 H 0.7100 0.3033 0.6764 0.042 Uiso 1 1 calc R U
C10 C 0.430(3) 0.2343(12) 0.6227(8) 0.036(5) Uani 1 1 d . U
H10 H 0.4708 0.1597 0.6339 0.044 Uiso 1 1 calc R U
C9 C 0.224(3) 0.2587(12) 0.5805(8) 0.036(4) Uani 1 1 d . U
H9 H 0.1250 0.2009 0.5623 0.044 Uiso 1 1 calc R U
C12 C 0.515(3) 0.4285(12) 0.6311(8) 0.032(4) Uani 1 1 d . U
H12 H 0.6159 0.4861 0.6481 0.038 Uiso 1 1 calc R U

loop_
_atom_site_aniso_label
_atom_site_aniso_U_11
_atom_site_aniso_U_22
_atom_site_aniso_U_33
_atom_site_aniso_U_23
_atom_site_aniso_U_13
_atom_site_aniso_U_12
O1 0.011(6) 0.032(6) 0.052(6) -0.002(5) 0.004(6) -0.002(6)
N1 0.011(7) 0.026(6) 0.040(6) 0.008(5) -0.002(6) 0.000(6)
C1 0.013(8) 0.028(9) 0.039(9) 0.017(7) 0.003(7) 0.003(9)
O2 0.009(6) 0.044(7) 0.048(6) 0.000(5) -0.002(6) 0.009(6)
C2 0.014(7) 0.015(8) 0.042(7) 0.005(6) 0.003(7) 0.002(7)
C3 0.019(9) 0.031(7) 0.041(7) 0.006(7) 0.001(7) 0.004(8)
C4 0.031(10) 0.043(9) 0.043(8) 0.001(8) 0.003(9) 0.009(9)
C5 0.029(11) 0.036(8) 0.042(9) 0.006(7) 0.001(8) 0.009(9)
C8 0.028(9) 0.029(7) 0.021(8) 0.003(7) 0.000(7) -0.006(7)
C7 0.018(9) 0.026(7) 0.029(8) -0.003(7) 0.000(7) 0.003(7)
C6 0.011(9) 0.029(7) 0.040(7) 0.002(7) 0.002(7) -0.010(7)
C11 0.025(9) 0.036(8) 0.044(8) 0.009(8) 0.000(7) 0.005(7)
C10 0.038(9) 0.026(8) 0.045(9) 0.010(8) 0.008(8) 0.005(8)
C9 0.035(9) 0.031(7) 0.043(9) 0.004(7) 0.004(8) -0.009(8)
C12 0.029(9) 0.031(7) 0.036(8) 0.000(7) -0.005(7) -0.009(7)

loop_
_atom_type_symbol
_atom_type_description
_atom_type_scat_dispersion_real
_atom_type_scat_dispersion_imag
_atom_type_scat_source
C C 0.0181 0.0091 'International Tables Vol C Tables 4.2.6.8 and 6.1.1.4'
H H 0.0000 0.0000 'International Tables Vol C Tables 4.2.6.8 and 6.1.1.4'
N N 0.0311 0.0180 'International Tables Vol C Tables 4.2.6.8 and 6.1.1.4'
O O 0.0492 0.0322 'International Tables Vol C Tables 4.2.6.8 and 6.1.1.4'

loop_
_geom_angle_atom_site_label_1
_geom_angle_atom_site_label_2
_geom_angle_atom_site_label_3
_geom_angle
C2 N1 C6 115.0(10)
C2 N1 H1A 108.5
C6 N1 H1A 108.5
C2 N1 H1B 108.5
C6 N1 H1B 108.5
H1A N1 H1B 107.5
O2 C1 O1 127.8(17)
O2 C1 C2 116.9(15)
O1 C1 C2 115.2(15)
N1 C2 C1 113.5(11)
N1 C2 C3 108.6(11)
C1 C2 C3 113.0(11)
N1 C2 H2 107.1
C1 C2 H2 107.1
C3 C2 H2 107.1
C5 C3 C4 111.0(11)
C5 C3 C2 112.9(11)
C4 C3 C2 111.3(10)
C5 C3 H3 107.1
C4 C3 H3 107.1
C2 C3 H3 107.1
C3 C4 H4A 109.5
C3 C4 H4B 109.5
H4A C4 H4B 109.5
C3 C4 H4C 109.5
H4A C4 H4C 109.5
H4B C4 H4C 109.5
C3 C5 H5A 109.5
C3 C5 H5B 109.5
H5A C5 H5B 109.5
C3 C5 H5C 109.5
H5A C5 H5C 109.5
H5B C5 H5C 109.5
C9 C8 C7 122.0(14)
C9 C8 H8 119.0
C7 C8 H8 119.0
C12 C7 C8 118.2(13)
C12 C7 C6 119.6(14)
C8 C7 C6 122.2(13)
C7 C6 N1 113.8(9)
C7 C6 H6A 108.8
N1 C6 H6A 108.8
C7 C6 H6B 108.8
N1 C6 H6B 108.8
H6A C6 H6B 107.7
C10 C11 C12 120.8(14)
C10 C11 H11 119.6
C12 C11 H11 119.6
C11 C10 C9 119.5(14)
C11 C10 H10 120.2
C9 C10 H10 120.2
C8 C9 C10 118.7(15)
C8 C9 H9 120.6
C10 C9 H9 120.6
C11 C12 C7 120.8(15)
C11 C12 H12 119.6
C7 C12 H12 119.6

loop_
_geom_bond_atom_site_label_1
_geom_bond_atom_site_label_2
_geom_bond_distance
O1 C1 1.274(15)
N1 C2 1.507(14)
N1 C6 1.507(13)
N1 H1A 0.9900
N1 H1B 0.9900
C1 O2 1.244(16)
C1 C2 1.546(19)
C2 C3 1.558(15)
C2 H2 1.0000
C3 C5 1.529(14)
C3 C4 1.537(15)
C3 H3 1.0000
C4 H4A 0.9800
C4 H4B 0.9800
C4 H4C 0.9800
C5 H5A 0.9800
C5 H5B 0.9800
C5 H5C 0.9800
C8 C9 1.386(15)
C8 C7 1.390(16)
C8 H8 0.9500
C7 C12 1.389(17)
C7 C6 1.502(15)
C6 H6A 0.9900
C6 H6B 0.9900
C11 C10 1.377(17)
C11 C12 1.384(15)
C11 H11 0.9500
C10 C9 1.409(16)
C10 H10 0.9500
C9 H9 0.9500
C12 H12 0.9500

loop_
_geom_hbond_atom_site_label_D
_geom_hbond_atom_site_label_H
_geom_hbond_atom_site_label_A
_geom_hbond_distance_DH
_geom_hbond_distance_HA
_geom_hbond_distance_DA
_geom_hbond_angle_DHA
_geom_hbond_site_symmetry_A
N1 H1B O1 0.99 1.82 2.774(13) 159.7 4_466
N1 H1A O2 0.99 1.68 2.664(12) 172.7 1_455

loop_
_geom_torsion_atom_site_label_1
_geom_torsion_atom_site_label_2
_geom_torsion_atom_site_label_3
_geom_torsion_atom_site_label_4
_geom_torsion
C6 N1 C2 C1 -60.9(13)
C6 N1 C2 C3 172.5(10)
O2 C1 C2 N1 163.6(12)
O1 C1 C2 N1 -16.4(16)
O2 C1 C2 C3 -72.1(15)
O1 C1 C2 C3 107.9(13)
N1 C2 C3 C5 74.1(15)
C1 C2 C3 C5 -52.8(16)
N1 C2 C3 C4 -160.3(11)
C1 C2 C3 C4 72.8(15)
C9 C8 C7 C12 -1(2)
C9 C8 C7 C6 179.9(12)
C12 C7 C6 N1 117.4(12)
C8 C7 C6 N1 -63.5(16)
C2 N1 C6 C7 -40.2(15)
C12 C11 C10 C9 0(2)
C7 C8 C9 C10 1.4(19)
C11 C10 C9 C8 -0.7(19)
C10 C11 C12 C7 1(2)
C8 C7 C12 C11 0(2)
C6 C7 C12 C11 179.0(11)
